data_4328308
loop_
_publ_author_name
'Min-Xia Yao'
'Qi Zheng'
'Xu-Min Cai'
'Yi-Zhi Li'
'You Song'
'Jing-Lin Zuo'

_publ_section_title
;
 Chiral Cyanide-Bridged CrIII-MnIII Heterobimetallic Chains Based on
 [(Tp)Cr(CN)3]-: Synthesis, Structures, and Magnetic Properties
;
_journal_name_full 'Inorganic Chemistry'
_journal_page_first 2140
_journal_page_last 2149
_journal_paper_doi 10.1021/ic201982d
_journal_volume 51
_journal_year 2012
_chemical_absolute_configuration unk
_chemical_formula_sum 'C130 H126 B4 Cl4 Cr4 Mn4 N44 O9'
_chemical_formula_weight 3061.55
_chemical_name_systematic
; 
 ? 
;
_space_group_IT_number 18
_symmetry_cell_setting orthorhombic
_symmetry_space_group_name_Hall 'P 2 2ab'
_symmetry_space_group_name_H-M 'P 21 21 2'
_atom_sites_solution_hydrogens geom
_atom_sites_solution_primary direct
_atom_sites_solution_secondary difmap
_audit_creation_method SHELXL-97
_cell_angle_alpha 90.00
_cell_angle_beta 90.00
_cell_angle_gamma 90.00
_cell_formula_units_Z 1
_cell_length_a 15.729(2)
_cell_length_b 25.025(3)
_cell_length_c 9.1759(12)
_cell_measurement_temperature 291(2)
_cell_volume 3611.8(8)
_computing_cell_refinement SMART
_computing_data_collection 'SMART (Bruker, 2000)'
_computing_data_reduction 'SAINT (Bruker, 2000)'
_computing_molecular_graphics SHELXTL
_computing_publication_material SHELXTL
_computing_structure_refinement 'SHELXL-97 (Sheldrick, 1997)'
_computing_structure_solution 'SHELXS-97 (Sheldrick, 1990)'
_diffrn_ambient_temperature 291(2)
_diffrn_measured_fraction_theta_full 0.999
_diffrn_measured_fraction_theta_max 0.999
_diffrn_radiation_monochromator graphite
_diffrn_radiation_source 'fine-focus sealed tube'
_diffrn_radiation_type MoK\a
_diffrn_radiation_wavelength 0.71073
_diffrn_reflns_av_R_equivalents 0.0542
_diffrn_reflns_av_sigmaI/netI 0.0914
_diffrn_reflns_limit_h_max 14
_diffrn_reflns_limit_h_min -19
_diffrn_reflns_limit_k_max 28
_diffrn_reflns_limit_k_min -30
_diffrn_reflns_limit_l_max 10
_diffrn_reflns_limit_l_min -11
_diffrn_reflns_number 19522
_diffrn_reflns_theta_full 26.00
_diffrn_reflns_theta_max 26.00
_diffrn_reflns_theta_min 1.63
_exptl_absorpt_coefficient_mu 0.772
_exptl_absorpt_correction_T_max 0.8610
_exptl_absorpt_correction_T_min 0.8129
_exptl_absorpt_correction_type multi-scan
_exptl_absorpt_process_details 'SADABS, Bruker(2000)'
_exptl_crystal_colour dark-brown
_exptl_crystal_density_diffrn 1.408
_exptl_crystal_description rod-like
_exptl_crystal_F_000 1570
_exptl_crystal_size_max 0.28
_exptl_crystal_size_mid 0.22
_exptl_crystal_size_min 0.20
_refine_diff_density_max 0.546
_refine_diff_density_min -0.277
_refine_diff_density_rms 0.064
_refine_ls_abs_structure_details 'Flack H D (1983), Acta Cryst. A39, 876-881'
_refine_ls_abs_structure_Flack 0.01(2)
_refine_ls_extinction_method none
_refine_ls_goodness_of_fit_ref 1.070
_refine_ls_hydrogen_treatment constr
_refine_ls_matrix_type full
_refine_ls_number_parameters 452
_refine_ls_number_reflns 7072
_refine_ls_number_restraints 0
_refine_ls_restrained_S_all 1.070
_refine_ls_R_factor_all 0.0802
_refine_ls_R_factor_gt 0.0585
_refine_ls_shift/su_max 0.000
_refine_ls_shift/su_mean 0.000
_refine_ls_structure_factor_coef Fsqd
_refine_ls_weighting_details 'calc w=1/[\s^2^(Fo^2^)+(0.0400P)^2^+0.4400P] where P=(Fo^2^+2Fc^2^)/3'
_refine_ls_weighting_scheme calc
_refine_ls_wR_factor_gt 0.1031
_refine_ls_wR_factor_ref 0.1071
_reflns_number_gt 5456
_reflns_number_total 7072
_reflns_threshold_expression >2sigma(I)
_cod_data_source_file ic201982d_si_002_1.cif
_cod_data_source_block 1
_cod_original_cell_volume 3611.7(8)
_cod_database_code 4328308

loop_
_symmetry_equiv_pos_as_xyz
'x, y, z'
'-x, -y, z'
'-x+1/2, y+1/2, -z'
'x+1/2, -y+1/2, -z'

loop_
_atom_site_label
_atom_site_type_symbol
_atom_site_fract_x
_atom_site_fract_y
_atom_site_fract_z
_atom_site_U_iso_or_equiv
_atom_site_adp_type
_atom_site_occupancy
_atom_site_symmetry_multiplicity
_atom_site_calc_flag
_atom_site_refinement_flags
B1 B 0.7126(4) 0.6046(2) 0.9727(7) 0.0494(14) Uani 1 1 d .
H100 H 0.6787 0.5811 1.0645 0.059 Uiso 1 1 d R
C1 C 0.8109(3) 0.73082(18) 0.8975(5) 0.0422(11) Uani 1 1 d .
H1 H 0.8388 0.7543 0.8350 0.051 Uiso 1 1 calc R
C2 C 0.7901(3) 0.7428(2) 1.0380(5) 0.0426(12) Uani 1 1 d .
H2 H 0.8004 0.7744 1.0880 0.051 Uiso 1 1 calc R
C3 C 0.7487(3) 0.6955(2) 1.0918(6) 0.0459(12) Uani 1 1 d .
H3 H 0.7267 0.6905 1.1849 0.055 Uiso 1 1 calc R
C4 C 0.8864(3) 0.53508(17) 0.8007(5) 0.0409(11) Uani 1 1 d .
H4 H 0.9238 0.5301 0.7234 0.049 Uiso 1 1 calc R
C5 C 0.8863(3) 0.5045(2) 0.9178(5) 0.0494(13) Uani 1 1 d .
H5 H 0.9217 0.4759 0.9399 0.059 Uiso 1 1 calc R
C6 C 0.8200(3) 0.52552(19) 0.9999(5) 0.0459(13) Uani 1 1 d .
H6 H 0.8020 0.5125 1.0896 0.055 Uiso 1 1 calc R
C7 C 0.6044(3) 0.61470(18) 0.6216(5) 0.0425(12) Uani 1 1 d .
H7 H 0.6032 0.6230 0.5228 0.051 Uiso 1 1 calc R
C8 C 0.5348(3) 0.59653(18) 0.7032(5) 0.0433(12) Uani 1 1 d .
H8 H 0.4798 0.5902 0.6701 0.052 Uiso 1 1 calc R
C9 C 0.5645(3) 0.59022(18) 0.8393(5) 0.0399(11) Uani 1 1 d .
H9 H 0.5323 0.5785 0.9181 0.048 Uiso 1 1 calc R
C10 C 0.9250(3) 0.65678(17) 0.6573(5) 0.0348(10) Uani 1 1 d .
C11 C 0.8033(3) 0.59382(19) 0.4850(5) 0.0422(11) Uani 1 1 d .
C12 C 0.7607(3) 0.70441(18) 0.5573(5) 0.0389(11) Uani 1 1 d .
C13 C 1.0669(3) 0.71936(19) 0.2873(5) 0.0403(11) Uani 1 1 d .
H13 H 1.1225 0.7332 0.2570 0.048 Uiso 1 1 calc R
C14 C 1.0058(3) 0.73152(19) 0.1661(5) 0.0428(12) Uani 1 1 d .
H14A H 1.0037 0.7698 0.1492 0.051 Uiso 1 1 calc R
H14B H 0.9492 0.7196 0.1925 0.051 Uiso 1 1 calc R
C15 C 1.0363(3) 0.70164(19) 0.0215(5) 0.0446(12) Uani 1 1 d .
H15A H 0.9948 0.7074 -0.0551 0.054 Uiso 1 1 calc R
H15B H 1.0899 0.7168 -0.0105 0.054 Uiso 1 1 calc R
C16 C 1.0470(3) 0.6436(2) 0.0457(5) 0.0425(12) Uani 1 1 d .
H16A H 1.0676 0.6270 -0.0431 0.051 Uiso 1 1 calc R
H16B H 0.9924 0.6278 0.0695 0.051 Uiso 1 1 calc R
C17 C 1.1091(3) 0.6330(2) 0.1680(5) 0.0476(12) Uani 1 1 d .
H17A H 1.1642 0.6477 0.1428 0.057 Uiso 1 1 calc R
H17B H 1.1155 0.5948 0.1814 0.057 Uiso 1 1 calc R
C18 C 1.0777(3) 0.65832(16) 0.3100(5) 0.0396(11) Uani 1 1 d .
H18 H 1.0219 0.6431 0.3331 0.048 Uiso 1 1 calc R
C19 C 1.1748(3) 0.60844(18) 0.4622(5) 0.0401(11) Uani 1 1 d .
H19 H 1.1731 0.5833 0.3877 0.048 Uiso 1 1 calc R
C20 C 1.2235(3) 0.59464(15) 0.5902(5) 0.0325(9) Uani 1 1 d .
C21 C 1.2689(3) 0.54573(17) 0.5889(5) 0.0364(10) Uani 1 1 d .
H21 H 1.2662 0.5238 0.5072 0.044 Uiso 1 1 calc R
C22 C 1.3161(3) 0.53051(17) 0.7048(5) 0.0417(11) Uani 1 1 d .
H22 H 1.3465 0.4986 0.7025 0.050 Uiso 1 1 calc R
C23 C 1.3186(3) 0.56217(19) 0.8238(5) 0.0481(13) Uani 1 1 d .
H23 H 1.3507 0.5513 0.9036 0.058 Uiso 1 1 calc R
C24 C 1.2754(3) 0.61026(18) 0.8315(6) 0.0436(12) Uani 1 1 d .
H24 H 1.2792 0.6310 0.9153 0.052 Uiso 1 1 calc R
C25 C 1.2258(3) 0.62798(17) 0.7140(5) 0.0384(11) Uani 1 1 d .
C26 C 1.0241(3) 0.79771(17) 0.7065(5) 0.0325(9) Uani 1 1 d .
C27 C 1.0026(3) 0.82694(18) 0.8330(5) 0.0417(11) Uani 1 1 d .
H27 H 1.0359 0.8238 0.9164 0.050 Uiso 1 1 calc R
C28 C 0.9337(3) 0.85963(19) 0.8337(6) 0.0477(12) Uani 1 1 d .
H28 H 0.9216 0.8797 0.9165 0.057 Uiso 1 1 calc R
C29 C 0.8812(3) 0.86354(18) 0.7131(5) 0.0437(11) Uani 1 1 d .
H29 H 0.8340 0.8859 0.7153 0.052 Uiso 1 1 calc R
C30 C 0.8986(3) 0.83514(18) 0.5937(5) 0.0409(11) Uani 1 1 d .
H30 H 0.8627 0.8378 0.5136 0.049 Uiso 1 1 calc R
C31 C 0.9693(3) 0.80160(16) 0.5858(5) 0.0340(9) Uani 1 1 d .
C32 C 0.9884(3) 0.77589(16) 0.4480(5) 0.0339(10) Uani 1 1 d .
H32 H 0.9543 0.7845 0.3685 0.041 Uiso 1 1 calc R
C33 C 0.5000 0.5000 0.1543(8) 0.0472(18) Uani 1 2 d S
H33A H 0.5196 0.4713 0.0918 0.057 Uiso 0.50 1 calc PR
H33B H 0.4804 0.5287 0.0918 0.057 Uiso 0.50 1 calc PR
Cl1 Cl 0.58941(8) 0.52416(5) 0.26059(13) 0.0454(3) Uani 1 1 d .
Cr1 Cr 0.79789(5) 0.63814(3) 0.67390(8) 0.03751(19) Uani 1 1 d .
Mn1 Mn 1.11929(5) 0.70986(3) 0.58720(7) 0.03364(17) Uani 1 1 d .
N1 N 0.7870(3) 0.68216(14) 0.8604(4) 0.0375(9) Uani 1 1 d .
N2 N 0.7479(2) 0.65984(15) 0.9815(4) 0.0383(9) Uani 1 1 d .
N3 N 0.8279(2) 0.57381(14) 0.8031(4) 0.0353(9) Uani 1 1 d .
N4 N 0.7863(3) 0.56708(16) 0.9311(4) 0.0470(10) Uani 1 1 d .
N5 N 0.6729(2) 0.61826(14) 0.7071(4) 0.0375(9) Uani 1 1 d .
N6 N 0.6493(3) 0.60343(16) 0.8461(5) 0.0478(11) Uani 1 1 d .
N7 N 0.9958(3) 0.66693(16) 0.6510(4) 0.0427(10) Uani 1 1 d .
N8 N 0.8055(3) 0.56646(17) 0.3843(5) 0.0532(11) Uani 1 1 d .
N9 N 1.2338(3) 0.75841(16) 0.4997(5) 0.0432(10) Uani 1 1 d .
N10 N 1.0492(2) 0.74194(14) 0.4275(4) 0.0364(8) Uani 1 1 d .
N11 N 1.1332(2) 0.65255(14) 0.4409(4) 0.0388(9) Uani 1 1 d .
O1 O 1.18488(19) 0.67325(11) 0.7241(3) 0.0333(7) Uani 1 1 d .
O2 O 1.0929(2) 0.76710(12) 0.7117(3) 0.0426(8) Uani 1 1 d .
O1W O 1.0000 0.5000 0.3574(10) 0.050(3) Uani 0.50 2 d SP
H1X H 0.9872 0.4727 0.4081 0.059 Uiso 0.25 1 d PR
H1Y H 0.9607 0.5232 0.3646 0.059 Uiso 0.25 1 d PR

loop_
_atom_site_aniso_label
_atom_site_aniso_U_11
_atom_site_aniso_U_22
_atom_site_aniso_U_33
_atom_site_aniso_U_23
_atom_site_aniso_U_13
_atom_site_aniso_U_12
B1 0.036(3) 0.053(3) 0.059(4) 0.007(3) 0.005(3) -0.006(3)
C1 0.046(3) 0.040(2) 0.041(3) -0.002(2) -0.005(2) 0.002(2)
C2 0.037(3) 0.052(3) 0.039(3) -0.015(2) -0.003(2) 0.019(2)
C3 0.029(3) 0.055(3) 0.053(3) -0.014(3) 0.009(3) 0.012(2)
C4 0.041(3) 0.037(2) 0.045(3) 0.012(2) 0.001(2) -0.001(2)
C5 0.045(3) 0.053(3) 0.050(3) 0.019(2) -0.018(3) 0.022(2)
C6 0.048(3) 0.046(3) 0.044(3) 0.016(2) -0.014(3) -0.013(2)
C7 0.042(3) 0.045(3) 0.040(3) 0.0038(19) -0.013(2) 0.004(2)
C8 0.045(3) 0.042(3) 0.042(3) 0.008(2) -0.012(2) -0.005(2)
C9 0.032(3) 0.048(3) 0.040(3) -0.012(2) 0.009(2) -0.005(2)
C10 0.033(3) 0.036(2) 0.035(2) 0.0039(18) 0.003(2) 0.005(2)
C11 0.043(3) 0.040(3) 0.043(3) 0.009(2) -0.010(2) 0.003(2)
C12 0.030(2) 0.034(3) 0.053(3) 0.003(2) 0.001(2) -0.005(2)
C13 0.028(3) 0.052(3) 0.041(3) 0.007(2) 0.005(2) -0.003(2)
C14 0.040(3) 0.047(3) 0.041(3) 0.005(2) -0.016(2) 0.012(2)
C15 0.039(3) 0.044(3) 0.051(3) -0.010(2) -0.004(2) 0.016(2)
C16 0.043(3) 0.054(3) 0.031(2) -0.010(2) -0.018(2) 0.015(2)
C17 0.044(3) 0.057(3) 0.041(2) -0.009(2) -0.013(2) 0.019(2)
C18 0.046(3) 0.035(2) 0.038(3) -0.0071(19) -0.011(2) 0.010(2)
C19 0.040(3) 0.036(2) 0.045(3) -0.006(2) 0.016(2) 0.002(2)
C20 0.024(2) 0.026(2) 0.047(2) 0.0016(19) 0.005(2) -0.0026(17)
C21 0.036(3) 0.034(2) 0.038(2) -0.005(2) 0.006(2) -0.0024(19)
C22 0.045(3) 0.030(2) 0.050(3) 0.012(2) 0.003(2) 0.011(2)
C23 0.055(3) 0.049(3) 0.040(3) 0.010(2) -0.013(3) -0.004(2)
C24 0.049(3) 0.037(2) 0.044(3) 0.008(2) -0.009(3) 0.001(2)
C25 0.033(3) 0.030(2) 0.052(3) 0.0115(19) -0.006(2) -0.0092(19)
C26 0.029(2) 0.036(2) 0.033(2) -0.0036(18) 0.0043(18) -0.0048(19)
C27 0.044(3) 0.041(3) 0.040(3) -0.003(2) 0.006(2) 0.001(2)
C28 0.045(3) 0.048(3) 0.050(3) -0.013(3) 0.005(3) 0.008(2)
C29 0.042(3) 0.046(3) 0.044(3) -0.010(2) 0.009(2) 0.017(2)
C30 0.036(3) 0.045(3) 0.041(2) 0.000(2) -0.016(2) 0.010(2)
C31 0.029(2) 0.035(2) 0.038(2) 0.0016(19) -0.002(2) 0.0041(18)
C32 0.032(2) 0.034(2) 0.037(3) 0.0015(18) -0.009(2) 0.0089(19)
C33 0.052(5) 0.043(4) 0.047(4) 0.000 0.000 0.003(3)
Cl1 0.0427(7) 0.0472(6) 0.0463(7) 0.0177(5) -0.0143(6) -0.0127(5)
Cr1 0.0406(5) 0.0355(4) 0.0365(4) 0.0047(3) 0.0007(4) -0.0009(3)
Mn1 0.0409(4) 0.0320(3) 0.0280(3) -0.0006(3) -0.0016(3) 0.0023(3)
N1 0.034(2) 0.035(2) 0.044(2) -0.0016(16) 0.0087(18) -0.0016(17)
N2 0.025(2) 0.041(2) 0.049(2) -0.0114(18) 0.0044(18) -0.0035(17)
N3 0.027(2) 0.0343(19) 0.045(2) 0.0008(16) -0.0014(18) 0.0035(15)
N4 0.048(3) 0.052(2) 0.040(2) 0.018(2) -0.002(2) -0.004(2)
N5 0.035(2) 0.0310(18) 0.047(2) 0.0038(16) 0.0028(19) 0.0002(15)
N6 0.036(2) 0.051(2) 0.057(3) 0.003(2) 0.014(2) -0.0155(19)
N7 0.040(3) 0.046(2) 0.042(2) 0.0054(19) 0.010(2) -0.0017(19)
N8 0.050(3) 0.051(2) 0.059(3) -0.016(2) 0.008(2) -0.006(2)
N9 0.036(2) 0.041(2) 0.053(3) 0.0017(19) 0.0079(19) 0.0009(19)
N10 0.038(2) 0.0326(19) 0.039(2) -0.0056(17) -0.0020(19) -0.0005(17)
N11 0.035(2) 0.040(2) 0.042(2) -0.0011(16) 0.0056(18) 0.0062(17)
O1 0.0342(17) 0.0305(14) 0.0353(15) -0.0042(12) -0.0021(14) 0.0058(13)
O2 0.043(2) 0.0465(17) 0.0380(17) -0.0049(14) -0.0056(16) 0.0135(15)
O1W 0.057(7) 0.055(6) 0.037(5) 0.000 0.000 0.005(5)

loop_
_atom_type_symbol
_atom_type_description
_atom_type_scat_dispersion_real
_atom_type_scat_dispersion_imag
_atom_type_scat_source
C C 0.0033 0.0016 'International Tables Vol C Tables 4.2.6.8 and 6.1.1.4'
H H 0.0000 0.0000 'International Tables Vol C Tables 4.2.6.8 and 6.1.1.4'
B B 0.0013 0.0007 'International Tables Vol C Tables 4.2.6.8 and 6.1.1.4'
N N 0.0061 0.0033 'International Tables Vol C Tables 4.2.6.8 and 6.1.1.4'
O O 0.0106 0.0060 'International Tables Vol C Tables 4.2.6.8 and 6.1.1.4'
Cl Cl 0.1484 0.1585 'International Tables Vol C Tables 4.2.6.8 and 6.1.1.4'
Cr Cr 0.3209 0.6236 'International Tables Vol C Tables 4.2.6.8 and 6.1.1.4'
Mn Mn 0.3368 0.7283 'International Tables Vol C Tables 4.2.6.8 and 6.1.1.4'

loop_
_geom_angle_atom_site_label_1
_geom_angle_atom_site_label_2
_geom_angle_atom_site_label_3
_geom_angle
_geom_angle_site_symmetry_1
_geom_angle_site_symmetry_3
N2 B1 N6 107.5(4) . .
N2 B1 N4 107.4(4) . .
N6 B1 N4 106.8(5) . .
N2 B1 H100 127.1 . .
N6 B1 H100 104.0 . .
N4 B1 H100 102.5 . .
N1 C1 C2 112.2(5) . .
N1 C1 H1 123.9 . .
C2 C1 H1 123.9 . .
C1 C2 C3 104.7(4) . .
C1 C2 H2 127.7 . .
C3 C2 H2 127.7 . .
N2 C3 C2 106.9(4) . .
N2 C3 H3 126.5 . .
C2 C3 H3 126.5 . .
C5 C4 N3 114.0(5) . .
C5 C4 H4 123.0 . .
N3 C4 H4 123.0 . .
C4 C5 C6 102.8(4) . .
C4 C5 H5 128.6 . .
C6 C5 H5 128.6 . .
N4 C6 C5 109.8(4) . .
N4 C6 H6 125.1 . .
C5 C6 H6 125.1 . .
N5 C7 C8 109.7(4) . .
N5 C7 H7 125.1 . .
C8 C7 H7 125.1 . .
C9 C8 C7 105.2(4) . .
C9 C8 H8 127.4 . .
C7 C8 H8 127.4 . .
C8 C9 N6 110.6(5) . .
C8 C9 H9 124.7 . .
N6 C9 H9 124.7 . .
N7 C10 Cr1 178.6(4) . .
N8 C11 Cr1 176.0(4) . .
N9 C12 Cr1 173.9(4) 4_466 .
N10 C13 C14 117.4(4) . .
N10 C13 C18 106.8(4) . .
C14 C13 C18 111.7(4) . .
N10 C13 H13 106.8 . .
C14 C13 H13 106.8 . .
C18 C13 H13 106.8 . .
C13 C14 C15 109.2(4) . .
C13 C14 H14A 109.8 . .
C15 C14 H14A 109.8 . .
C13 C14 H14B 109.8 . .
C15 C14 H14B 109.8 . .
H14A C14 H14B 108.3 . .
C16 C15 C14 111.7(4) . .
C16 C15 H15A 109.3 . .
C14 C15 H15A 109.3 . .
C16 C15 H15B 109.3 . .
C14 C15 H15B 109.3 . .
H15A C15 H15B 107.9 . .
C15 C16 C17 110.9(4) . .
C15 C16 H16A 109.5 . .
C17 C16 H16A 109.5 . .
C15 C16 H16B 109.5 . .
C17 C16 H16B 109.5 . .
H16A C16 H16B 108.0 . .
C16 C17 C18 110.6(4) . .
C16 C17 H17A 109.5 . .
C18 C17 H17A 109.5 . .
C16 C17 H17B 109.5 . .
C18 C17 H17B 109.5 . .
H17A C17 H17B 108.1 . .
N11 C18 C17 117.2(4) . .
N11 C18 C13 105.5(3) . .
C17 C18 C13 109.2(4) . .
N11 C18 H18 108.2 . .
C17 C18 H18 108.2 . .
C13 C18 H18 108.2 . .
N11 C19 C20 126.4(4) . .
N11 C19 H19 116.8 . .
C20 C19 H19 116.8 . .
C25 C20 C21 120.4(4) . .
C25 C20 C19 121.8(4) . .
C21 C20 C19 117.8(4) . .
C22 C21 C20 120.9(4) . .
C22 C21 H21 119.5 . .
C20 C21 H21 119.5 . .
C23 C22 C21 119.1(4) . .
C23 C22 H22 120.4 . .
C21 C22 H22 120.4 . .
C22 C23 C24 122.5(5) . .
C22 C23 H23 118.7 . .
C24 C23 H23 118.7 . .
C23 C24 C25 120.6(5) . .
C23 C24 H24 119.7 . .
C25 C24 H24 119.7 . .
O1 C25 C24 119.5(4) . .
O1 C25 C20 124.0(4) . .
C24 C25 C20 116.5(4) . .
O2 C26 C31 124.6(4) . .
O2 C26 C27 117.7(4) . .
C31 C26 C27 117.6(4) . .
C28 C27 C26 120.5(5) . .
C28 C27 H27 119.8 . .
C26 C27 H27 119.8 . .
C27 C28 C29 121.0(5) . .
C27 C28 H28 119.5 . .
C29 C28 H28 119.5 . .
C30 C29 C28 119.8(4) . .
C30 C29 H29 120.1 . .
C28 C29 H29 120.1 . .
C29 C30 C31 121.8(4) . .
C29 C30 H30 119.1 . .
C31 C30 H30 119.1 . .
C30 C31 C26 119.3(4) . .
C30 C31 C32 118.5(4) . .
C26 C31 C32 122.0(4) . .
N10 C32 C31 124.9(4) . .
N10 C32 H32 117.6 . .
C31 C32 H32 117.6 . .
Cl1 C33 Cl1 115.0(4) . 2_665
Cl1 C33 H33A 108.5 . .
Cl1 C33 H33A 108.5 2_665 .
Cl1 C33 H33B 108.5 . .
Cl1 C33 H33B 108.5 2_665 .
H33A C33 H33B 107.5 . .
N1 Cr1 N5 85.73(16) . .
N1 Cr1 N3 87.62(15) . .
N5 Cr1 N3 86.84(15) . .
N1 Cr1 C10 91.24(17) . .
N5 Cr1 C10 175.58(17) . .
N3 Cr1 C10 89.83(16) . .
N1 Cr1 C12 88.69(17) . .
N5 Cr1 C12 90.03(16) . .
N3 Cr1 C12 175.32(17) . .
C10 Cr1 C12 93.12(17) . .
N1 Cr1 C11 177.5(2) . .
N5 Cr1 C11 91.96(19) . .
N3 Cr1 C11 93.11(17) . .
C10 Cr1 C11 91.1(2) . .
C12 Cr1 C11 90.47(18) . .
O1 Mn1 O2 95.00(13) . .
O1 Mn1 N11 92.29(14) . .
O2 Mn1 N11 172.18(16) . .
O1 Mn1 N10 173.84(14) . .
O2 Mn1 N10 91.01(14) . .
N11 Mn1 N10 81.65(15) . .
O1 Mn1 N7 93.80(14) . .
O2 Mn1 N7 90.86(15) . .
N11 Mn1 N7 85.83(15) . .
N10 Mn1 N7 84.73(15) . .
O1 Mn1 N9 93.50(15) . .
O2 Mn1 N9 89.01(15) . .
N11 Mn1 N9 93.38(15) . .
N10 Mn1 N9 87.96(15) . .
N7 Mn1 N9 172.68(15) . .
C1 N1 N2 107.0(4) . .
C1 N1 Cr1 133.6(3) . .
N2 N1 Cr1 119.4(3) . .
C3 N2 N1 109.3(4) . .
C3 N2 B1 131.1(5) . .
N1 N2 B1 119.7(4) . .
C4 N3 N4 104.9(4) . .
C4 N3 Cr1 135.8(3) . .
N4 N3 Cr1 119.1(3) . .
C6 N4 N3 108.4(4) . .
C6 N4 B1 131.4(4) . .
N3 N4 B1 120.2(4) . .
C7 N5 N6 108.0(4) . .
C7 N5 Cr1 134.6(3) . .
N6 N5 Cr1 117.4(3) . .
C9 N6 N5 106.5(4) . .
C9 N6 B1 132.0(4) . .
N5 N6 B1 121.5(4) . .
C10 N7 Mn1 160.2(4) . .
C12 N9 Mn1 150.4(4) 4_566 .
C32 N10 C13 122.3(4) . .
C32 N10 Mn1 124.3(3) . .
C13 N10 Mn1 113.1(3) . .
C19 N11 C18 119.9(4) . .
C19 N11 Mn1 124.8(3) . .
C18 N11 Mn1 114.3(3) . .
C25 O1 Mn1 130.5(3) . .
C26 O2 Mn1 126.8(3) . .
H1X O1W H1Y 109.5 . .

loop_
_geom_bond_atom_site_label_1
_geom_bond_atom_site_label_2
_geom_bond_distance
_geom_bond_site_symmetry_2
B1 N2 1.490(7) .
B1 N6 1.531(8) .
B1 N4 1.540(8) .
B1 H100 1.1581 .
C1 N1 1.319(5) .
C1 C2 1.364(6) .
C1 H1 0.9300 .
C2 C3 1.437(7) .
C2 H2 0.9300 .
C3 N2 1.350(6) .
C3 H3 0.9300 .
C4 C5 1.319(6) .
C4 N3 1.336(6) .
C4 H4 0.9300 .
C5 C6 1.389(7) .
C5 H5 0.9300 .
C6 N4 1.327(6) .
C6 H6 0.9300 .
C7 N5 1.335(6) .
C7 C8 1.403(7) .
C7 H7 0.9300 .
C8 C9 1.344(7) .
C8 H8 0.9300 .
C9 N6 1.376(6) .
C9 H9 0.9300 .
C10 N7 1.144(6) .
C10 Cr1 2.058(5) .
C11 N8 1.151(6) .
C11 Cr1 2.059(5) .
C12 N9 1.148(6) 4_466
C12 Cr1 2.058(5) .
C13 N10 1.432(6) .
C13 C14 1.502(6) .
C13 C18 1.551(6) .
C13 H13 0.9800 .
C14 C15 1.596(7) .
C14 H14A 0.9700 .
C14 H14B 0.9700 .
C15 C16 1.479(7) .
C15 H15A 0.9700 .
C15 H15B 0.9700 .
C16 C17 1.511(6) .
C16 H16A 0.9700 .
C16 H16B 0.9700 .
C17 C18 1.531(6) .
C17 H17A 0.9700 .
C17 H17B 0.9700 .
C18 N11 1.492(6) .
C18 H18 0.9800 .
C19 N11 1.298(6) .
C19 C20 1.444(7) .
C19 H19 0.9300 .
C20 C25 1.410(6) .
C20 C21 1.417(6) .
C21 C22 1.351(6) .
C21 H21 0.9300 .
C22 C23 1.350(7) .
C22 H22 0.9300 .
C23 C24 1.384(7) .
C23 H23 0.9300 .
C24 C25 1.403(6) .
C24 H24 0.9300 .
C25 O1 1.306(5) .
C26 O2 1.326(5) .
C26 C31 1.407(6) .
C26 C27 1.413(6) .
C27 C28 1.358(7) .
C27 H27 0.9300 .
C28 C29 1.384(7) .
C28 H28 0.9300 .
C29 C30 1.334(6) .
C29 H29 0.9300 .
C30 C31 1.395(6) .
C30 H30 0.9300 .
C31 C32 1.450(6) .
C32 N10 1.293(5) .
C32 H32 0.9300 .
C33 Cl1 1.815(4) .
C33 Cl1 1.815(4) 2_665
C33 H33A 0.9700 .
C33 H33B 0.9700 .
Cr1 N1 2.043(4) .
Cr1 N5 2.051(4) .
Cr1 N3 2.054(4) .
Mn1 O1 1.866(3) .
Mn1 O2 1.879(3) .
Mn1 N11 1.977(4) .
Mn1 N10 2.002(4) .
Mn1 N7 2.295(4) .
Mn1 N9 2.317(4) .
N1 N2 1.387(5) .
N3 N4 1.355(5) .
N5 N6 1.378(5) .
N9 C12 1.148(6) 4_566
O1W H1X 0.8499 .
O1W H1Y 0.8500 .

loop_
_geom_torsion_atom_site_label_1
_geom_torsion_atom_site_label_2
_geom_torsion_atom_site_label_3
_geom_torsion_atom_site_label_4
_geom_torsion
_geom_torsion_site_symmetry_1
_geom_torsion_site_symmetry_4
N1 C1 C2 C3 0.1(6) . .
C1 C2 C3 N2 -0.1(5) . .
N3 C4 C5 C6 1.3(6) . .
C4 C5 C6 N4 -1.3(6) . .
N5 C7 C8 C9 0.7(5) . .
C7 C8 C9 N6 -0.2(5) . .
N10 C13 C14 C15 -178.8(4) . .
C18 C13 C14 C15 -55.0(5) . .
C13 C14 C15 C16 54.9(6) . .
C14 C15 C16 C17 -57.0(6) . .
C15 C16 C17 C18 59.7(6) . .
C16 C17 C18 N11 -178.6(4) . .
C16 C17 C18 C13 -58.7(6) . .
N10 C13 C18 N11 -45.4(5) . .
C14 C13 C18 N11 -175.0(4) . .
N10 C13 C18 C17 -172.2(4) . .
C14 C13 C18 C17 58.2(5) . .
N11 C19 C20 C25 4.5(7) . .
N11 C19 C20 C21 -176.2(4) . .
C25 C20 C21 C22 -1.0(7) . .
C19 C20 C21 C22 179.7(4) . .
C20 C21 C22 C23 1.0(7) . .
C21 C22 C23 C24 -0.8(8) . .
C22 C23 C24 C25 0.5(8) . .
C23 C24 C25 O1 179.4(4) . .
C23 C24 C25 C20 -0.5(7) . .
C21 C20 C25 O1 -179.1(4) . .
C19 C20 C25 O1 0.1(7) . .
C21 C20 C25 C24 0.7(6) . .
C19 C20 C25 C24 -180.0(4) . .
O2 C26 C27 C28 178.9(5) . .
C31 C26 C27 C28 -3.3(7) . .
C26 C27 C28 C29 2.5(8) . .
C27 C28 C29 C30 -0.5(8) . .
C28 C29 C30 C31 -0.6(8) . .
C29 C30 C31 C26 -0.3(7) . .
C29 C30 C31 C32 -174.4(5) . .
O2 C26 C31 C30 179.8(4) . .
C27 C26 C31 C30 2.3(6) . .
O2 C26 C31 C32 -6.4(7) . .
C27 C26 C31 C32 176.1(4) . .
C30 C31 C32 N10 -176.4(4) . .
C26 C31 C32 N10 9.7(7) . .
N7 C10 Cr1 N1 46(17) . .
N7 C10 Cr1 N5 -1(19) . .
N7 C10 Cr1 N3 -42(17) . .
N7 C10 Cr1 C12 135(17) . .
N7 C10 Cr1 C11 -135(17) . .
N9 C12 Cr1 N1 -53(4) 4_466 .
N9 C12 Cr1 N5 33(4) 4_466 .
N9 C12 Cr1 N3 -15(5) 4_466 .
N9 C12 Cr1 C10 -144(4) 4_466 .
N9 C12 Cr1 C11 125(4) 4_466 .
N8 C11 Cr1 N1 -83(8) . .
N8 C11 Cr1 N5 -63(7) . .
N8 C11 Cr1 N3 24(7) . .
N8 C11 Cr1 C10 113(7) . .
N8 C11 Cr1 C12 -153(7) . .
C2 C1 N1 N2 0.0(6) . .
C2 C1 N1 Cr1 -179.2(3) . .
N5 Cr1 N1 C1 -135.0(5) . .
N3 Cr1 N1 C1 138.0(5) . .
C10 Cr1 N1 C1 48.2(5) . .
C12 Cr1 N1 C1 -44.9(5) . .
C11 Cr1 N1 C1 -115(4) . .
N5 Cr1 N1 N2 45.9(3) . .
N3 Cr1 N1 N2 -41.1(3) . .
C10 Cr1 N1 N2 -130.9(3) . .
C12 Cr1 N1 N2 136.0(3) . .
C11 Cr1 N1 N2 66(4) . .
C2 C3 N2 N1 0.1(5) . .
C2 C3 N2 B1 -179.1(5) . .
C1 N1 N2 C3 -0.1(5) . .
Cr1 N1 N2 C3 179.2(3) . .
C1 N1 N2 B1 179.2(4) . .
Cr1 N1 N2 B1 -1.5(6) . .
N6 B1 N2 C3 122.9(6) . .
N4 B1 N2 C3 -122.4(5) . .
N6 B1 N2 N1 -56.2(6) . .
N4 B1 N2 N1 58.4(6) . .
C5 C4 N3 N4 -0.8(6) . .
C5 C4 N3 Cr1 173.7(4) . .
N1 Cr1 N3 C4 -135.1(5) . .
N5 Cr1 N3 C4 139.1(5) . .
C10 Cr1 N3 C4 -43.8(5) . .
C12 Cr1 N3 C4 -172.9(19) . .
C11 Cr1 N3 C4 47.3(5) . .
N1 Cr1 N3 N4 38.9(3) . .
N5 Cr1 N3 N4 -47.0(3) . .
C10 Cr1 N3 N4 130.1(3) . .
C12 Cr1 N3 N4 1(2) . .
C11 Cr1 N3 N4 -138.8(4) . .
C5 C6 N4 N3 0.9(5) . .
C5 C6 N4 B1 -179.8(5) . .
C4 N3 N4 C6 -0.1(5) . .
Cr1 N3 N4 C6 -175.7(3) . .
C4 N3 N4 B1 -179.5(4) . .
Cr1 N3 N4 B1 4.9(6) . .
N2 B1 N4 C6 119.6(6) . .
N6 B1 N4 C6 -125.2(6) . .
N2 B1 N4 N3 -61.1(6) . .
N6 B1 N4 N3 54.0(6) . .
C8 C7 N5 N6 -1.0(5) . .
C8 C7 N5 Cr1 177.3(3) . .
N1 Cr1 N5 C7 136.2(4) . .
N3 Cr1 N5 C7 -136.0(4) . .
C10 Cr1 N5 C7 -177(41) . .
C12 Cr1 N5 C7 47.5(4) . .
C11 Cr1 N5 C7 -42.9(4) . .
N1 Cr1 N5 N6 -45.7(3) . .
N3 Cr1 N5 N6 42.1(3) . .
C10 Cr1 N5 N6 1(2) . .
C12 Cr1 N5 N6 -134.4(3) . .
C11 Cr1 N5 N6 135.1(3) . .
C8 C9 N6 N5 -0.4(5) . .
C8 C9 N6 B1 178.4(5) . .
C7 N5 N6 C9 0.8(5) . .
Cr1 N5 N6 C9 -177.7(3) . .
C7 N5 N6 B1 -178.2(4) . .
Cr1 N5 N6 B1 3.3(5) . .
N2 B1 N6 C9 -122.8(6) . .
N4 B1 N6 C9 122.1(5) . .
N2 B1 N6 N5 55.8(6) . .
N4 B1 N6 N5 -59.2(6) . .
Cr1 C10 N7 Mn1 -140(16) . .
O1 Mn1 N7 C10 169.5(12) . .
O2 Mn1 N7 C10 74.5(12) . .
N11 Mn1 N7 C10 -98.5(12) . .
N10 Mn1 N7 C10 -16.5(12) . .
N9 Mn1 N7 C10 -14(2) . .
O1 Mn1 N9 C12 -155.2(8) . 4_566
O2 Mn1 N9 C12 -60.3(8) . 4_566
N11 Mn1 N9 C12 112.3(8) . 4_566
N10 Mn1 N9 C12 30.8(8) . 4_566
N7 Mn1 N9 C12 28.7(17) . 4_566
C31 C32 N10 C13 -177.6(4) . .
C31 C32 N10 Mn1 9.1(6) . .
C14 C13 N10 C32 -7.0(7) . .
C18 C13 N10 C32 -133.2(4) . .
C14 C13 N10 Mn1 167.0(3) . .
C18 C13 N10 Mn1 40.8(4) . .
O1 Mn1 N10 C32 144.8(13) . .
O2 Mn1 N10 C32 -22.4(4) . .
N11 Mn1 N10 C32 154.9(4) . .
N7 Mn1 N10 C32 68.3(4) . .
N9 Mn1 N10 C32 -111.4(4) . .
O1 Mn1 N10 C13 -29.1(16) . .
O2 Mn1 N10 C13 163.7(3) . .
N11 Mn1 N10 C13 -19.0(3) . .
N7 Mn1 N10 C13 -105.5(3) . .
N9 Mn1 N10 C13 74.7(3) . .
C20 C19 N11 C18 -173.0(4) . .
C20 C19 N11 Mn1 -5.0(7) . .
C17 C18 N11 C19 -37.2(6) . .
C13 C18 N11 C19 -158.9(4) . .
C17 C18 N11 Mn1 153.6(3) . .
C13 C18 N11 Mn1 31.9(4) . .
O1 Mn1 N11 C19 1.4(4) . .
O2 Mn1 N11 C19 -157.3(10) . .
N10 Mn1 N11 C19 -177.5(4) . .
N7 Mn1 N11 C19 -92.2(4) . .
N9 Mn1 N11 C19 95.1(4) . .
O1 Mn1 N11 C18 170.0(3) . .
O2 Mn1 N11 C18 11.3(13) . .
N10 Mn1 N11 C18 -8.9(3) . .
N7 Mn1 N11 C18 76.3(3) . .
N9 Mn1 N11 C18 -96.4(3) . .
C24 C25 O1 Mn1 176.2(3) . .
C20 C25 O1 Mn1 -4.0(6) . .
O2 Mn1 O1 C25 -179.9(4) . .
N11 Mn1 O1 C25 3.0(4) . .
N10 Mn1 O1 C25 12.9(16) . .
N7 Mn1 O1 C25 88.9(4) . .
N9 Mn1 O1 C25 -90.6(4) . .
C31 C26 O2 Mn1 -17.0(6) . .
C27 C26 O2 Mn1 160.6(3) . .
O1 Mn1 O2 C26 -152.3(4) . .
N11 Mn1 O2 C26 6.4(14) . .
N10 Mn1 O2 C26 26.4(4) . .
N7 Mn1 O2 C26 -58.4(4) . .
N9 Mn1 O2 C26 114.3(4) . .
